data_1507748
loop_
_publ_author_name
'Yang, Limin'
'Wang, Fei'
'Chua, Pei Juan'
'Lv, Yunbo'
'Zhong, Liang-Jun'
'Zhong, Guofu'

_publ_section_title
;
 N-Heterocyclic Carbene (NHC)-Catalyzed Highly Diastereo- and
 Enantioselective Oxo-Diels-Alder Reactions for Synthesis of Fused
 Pyrano[2,3-b]indoles.
;
_journal_issue 11
_journal_name_full 'Organic letters'
_journal_page_first 2894
_journal_page_last 2897
_journal_paper_doi 10.1021/ol301175z
_journal_volume 14
_journal_year 2012
_chemical_absolute_configuration ad
_chemical_formula_moiety 'C27 H28 Br N O6'
_chemical_formula_sum 'C27 H28 Br N O6'
_chemical_formula_weight 542.41
_chemical_name_systematic
; 
 ? 
;
_space_group_IT_number 1
_symmetry_cell_setting triclinic
_symmetry_space_group_name_Hall 'P 1'
_symmetry_space_group_name_H-M 'P 1'
_atom_sites_solution_hydrogens geom
_atom_sites_solution_primary direct
_atom_sites_solution_secondary difmap
_audit_creation_method SHELXL-97
_cell_angle_alpha 89.596(2)
_cell_angle_beta 84.698(2)
_cell_angle_gamma 86.513(2)
_cell_formula_units_Z 1
_cell_length_a 5.0360(2)
_cell_length_b 10.9704(5)
_cell_length_c 11.4714(5)
_cell_measurement_reflns_used 5455
_cell_measurement_temperature 103(2)
_cell_measurement_theta_max 29.81
_cell_measurement_theta_min 2.57
_cell_volume 629.88(5)
_computing_cell_refinement 'Bruker SAINT'
_computing_data_collection 'Bruker APEX2'
_computing_data_reduction 'Bruker SAINT'
_computing_molecular_graphics 'Bruker SHELXTL'
_computing_publication_material 'Bruker SHELXTL'
_computing_structure_refinement 'SHELXL-97 (Sheldrick, 2008)'
_computing_structure_solution 'SHELXS-97 (Sheldrick, 2008)'
_diffrn_ambient_temperature 103(2)
_diffrn_measured_fraction_theta_full 0.988
_diffrn_measured_fraction_theta_max 0.988
_diffrn_measurement_device_type 'Bruker APEX-II CCD'
_diffrn_measurement_method '\f and \w scans'
_diffrn_radiation_monochromator graphite
_diffrn_radiation_source 'fine-focus sealed tube'
_diffrn_radiation_type MoK\a
_diffrn_radiation_wavelength 0.71073
_diffrn_reflns_av_R_equivalents 0.0306
_diffrn_reflns_av_sigmaI/netI 0.0702
_diffrn_reflns_limit_h_max 7
_diffrn_reflns_limit_h_min -6
_diffrn_reflns_limit_k_max 15
_diffrn_reflns_limit_k_min -14
_diffrn_reflns_limit_l_max 16
_diffrn_reflns_limit_l_min -15
_diffrn_reflns_number 11585
_diffrn_reflns_theta_full 30.12
_diffrn_reflns_theta_max 30.12
_diffrn_reflns_theta_min 1.78
_exptl_absorpt_coefficient_mu 1.674
_exptl_absorpt_correction_T_max 0.9062
_exptl_absorpt_correction_T_min 0.5541
_exptl_absorpt_correction_type multi-scan
_exptl_absorpt_process_details sadabs
_exptl_crystal_colour colourless
_exptl_crystal_density_diffrn 1.430
_exptl_crystal_density_method 'not measured'
_exptl_crystal_description plate
_exptl_crystal_F_000 280
_exptl_crystal_size_max 0.40
_exptl_crystal_size_mid 0.26
_exptl_crystal_size_min 0.06
_refine_diff_density_max 0.431
_refine_diff_density_min -0.475
_refine_diff_density_rms 0.132
_refine_ls_abs_structure_details 'Flack H D (1983), Acta Cryst. A39, 876-881'
_refine_ls_abs_structure_Flack -0.007(7)
_refine_ls_extinction_method none
_refine_ls_goodness_of_fit_ref 1.079
_refine_ls_hydrogen_treatment constr
_refine_ls_matrix_type full
_refine_ls_number_parameters 319
_refine_ls_number_reflns 5451
_refine_ls_number_restraints 3
_refine_ls_restrained_S_all 1.079
_refine_ls_R_factor_all 0.0388
_refine_ls_R_factor_gt 0.0315
_refine_ls_shift/su_max 0.001
_refine_ls_shift/su_mean 0.000
_refine_ls_structure_factor_coef Fsqd
_refine_ls_weighting_details 'calc w=1/[\s^2^(Fo^2^)+(0.0474P)^2^+0.0000P] where P=(Fo^2^+2Fc^2^)/3'
_refine_ls_weighting_scheme calc
_refine_ls_wR_factor_gt 0.0694
_refine_ls_wR_factor_ref 0.1022
_reflns_number_gt 4884
_reflns_number_total 5451
_reflns_threshold_expression >2sigma(I)
_cod_data_source_file ol301175z_si_002.cif
_cod_data_source_block zgf76
_cod_depositor_comments
;
The following automatic conversions were performed:

'_symmetry_cell_setting' value 'Triclinic' changed to 'triclinic'
according to /home/saulius/struct/CIF-dictionaries/cif_core.dic
dictionary named 'cif_core.dic' version 2.4.1 from 2010-06-29.

Automatic conversion script
Id: cif_fix_values 1715 2011-07-08 13:25:40Z adriana 
;
_cod_original_sg_symbol_H-M P1
_cod_database_code 1507748

loop_
_symmetry_equiv_pos_as_xyz
'x, y, z'

loop_
_atom_site_label
_atom_site_type_symbol
_atom_site_fract_x
_atom_site_fract_y
_atom_site_fract_z
_atom_site_U_iso_or_equiv
_atom_site_adp_type
_atom_site_occupancy
_atom_site_symmetry_multiplicity
_atom_site_calc_flag
_atom_site_refinement_flags
Br1 Br 1.85768(4) 0.22721(3) 0.58025(3) 0.02788(11) Uani 1 1 d .
C1 C 0.7821(7) 1.1711(3) 1.1219(3) 0.0190(7) Uani 1 1 d .
H1 H 0.7062 1.2485 1.1486 0.023 Uiso 1 1 calc R
C2 C 0.9784(7) 1.1077(3) 1.1806(3) 0.0207(7) Uani 1 1 d .
H2 H 1.0352 1.1433 1.2486 0.025 Uiso 1 1 calc R
C3 C 1.0952(7) 0.9938(3) 1.1434(3) 0.0183(7) Uani 1 1 d .
C4 C 1.3074(7) 0.9283(4) 1.2111(3) 0.0241(8) Uani 1 1 d .
H4A H 1.3684 0.8511 1.1720 0.036 Uiso 1 1 calc R
H4B H 1.2316 0.9117 1.2910 0.036 Uiso 1 1 calc R
H4C H 1.4589 0.9799 1.2137 0.036 Uiso 1 1 calc R
C5 C 1.0143(7) 0.9413(3) 1.0440(3) 0.0167(7) Uani 1 1 d .
H5 H 1.0919 0.8643 1.0172 0.020 Uiso 1 1 calc R
C6 C 0.8194(7) 1.0021(3) 0.9838(3) 0.0141(6) Uani 1 1 d .
C7 C 0.7018(7) 1.1166(3) 1.0229(3) 0.0164(7) Uani 1 1 d .
C8 C 0.3507(7) 1.2671(3) 0.9560(3) 0.0188(7) Uani 1 1 d .
C9 C 0.1736(8) 1.3003(3) 0.8616(3) 0.0246(8) Uani 1 1 d .
H9A H 0.0813 1.3803 0.8786 0.037 Uiso 1 1 calc R
H9B H 0.0416 1.2386 0.8580 0.037 Uiso 1 1 calc R
H9C H 0.2817 1.3036 0.7862 0.037 Uiso 1 1 calc R
C10 C 0.5197(6) 1.0648(3) 0.8607(3) 0.0139(6) Uani 1 1 d .
C11 C 0.6986(6) 0.9722(3) 0.8793(3) 0.0139(6) Uani 1 1 d .
C12 C 0.7393(7) 0.8667(3) 0.7961(3) 0.0126(7) Uani 1 1 d .
H12 H 0.9316 0.8366 0.7903 0.015 Uiso 1 1 calc R
C13 C 0.6693(6) 0.9140(3) 0.6754(3) 0.0131(6) Uani 1 1 d .
H13 H 0.8108 0.9708 0.6487 0.016 Uiso 1 1 calc R
C14 C 0.4085(6) 0.9898(3) 0.6803(3) 0.0136(6) Uani 1 1 d .
C15 C 0.5692(6) 0.7647(3) 0.8422(3) 0.0147(6) Uani 1 1 d .
C16 C 0.5334(8) 0.6084(3) 0.9853(3) 0.0240(8) Uani 1 1 d .
H16A H 0.5248 0.5390 0.9313 0.029 Uiso 1 1 calc R
H16B H 0.3491 0.6397 1.0112 0.029 Uiso 1 1 calc R
C17 C 0.6815(9) 0.5687(4) 1.0894(3) 0.0279(9) Uani 1 1 d .
H17A H 0.8647 0.5400 1.0624 0.042 Uiso 1 1 calc R
H17B H 0.5902 0.5024 1.1308 0.042 Uiso 1 1 calc R
H17C H 0.6853 0.6380 1.1426 0.042 Uiso 1 1 calc R
C18 C 0.6838(7) 0.8150(3) 0.5817(3) 0.0155(6) Uani 1 1 d .
H18A H 0.5101 0.7767 0.5860 0.019 Uiso 1 1 calc R
H18B H 0.8217 0.7510 0.5991 0.019 Uiso 1 1 calc R
C19 C 0.7491(7) 0.8617(3) 0.4572(3) 0.0158(6) Uani 1 1 d .
H19A H 0.6017 0.9188 0.4357 0.019 Uiso 1 1 calc R
H19B H 0.9138 0.9069 0.4538 0.019 Uiso 1 1 calc R
C20 C 0.7883(7) 0.7577(3) 0.3706(3) 0.0162(6) Uani 1 1 d .
H20A H 0.6257 0.7109 0.3736 0.019 Uiso 1 1 calc R
H20B H 0.8251 0.7894 0.2901 0.019 Uiso 1 1 calc R
C21 C 1.0402(8) 0.5676(3) 0.3458(3) 0.0165(7) Uani 1 1 d .
H21A H 1.1026 0.5787 0.2622 0.020 Uiso 1 1 calc R
H21B H 0.8662 0.5296 0.3502 0.020 Uiso 1 1 calc R
C22 C 1.2400(7) 0.4865(3) 0.4041(3) 0.0148(6) Uani 1 1 d .
C23 C 1.3272(7) 0.5170(3) 0.5111(3) 0.0192(7) Uani 1 1 d .
H23 H 1.2603 0.5911 0.5483 0.023 Uiso 1 1 calc R
C24 C 1.5101(9) 0.4409(4) 0.5642(4) 0.0198(9) Uani 1 1 d .
H24 H 1.5706 0.4631 0.6367 0.024 Uiso 1 1 calc R
C25 C 1.6039(7) 0.3320(3) 0.5102(3) 0.0194(7) Uani 1 1 d .
C26 C 1.5166(7) 0.2989(3) 0.4047(3) 0.0205(7) Uani 1 1 d .
H26 H 1.5790 0.2234 0.3689 0.025 Uiso 1 1 calc R
C27 C 1.3370(8) 0.3773(4) 0.3517(3) 0.0178(8) Uani 1 1 d .
H27 H 1.2797 0.3557 0.2783 0.021 Uiso 1 1 calc R
N1 N 0.5129(6) 1.1569(3) 0.9444(2) 0.0149(6) Uani 1 1 d .
O1 O 0.3642(5) 1.3316(2) 1.0393(2) 0.0253(6) Uani 1 1 d .
O2 O 0.3524(5) 1.0733(2) 0.7728(2) 0.0148(5) Uani 1 1 d .
O3 O 0.2510(5) 0.9925(3) 0.6093(2) 0.0181(6) Uani 1 1 d .
O4 O 0.3564(5) 0.7427(2) 0.8100(2) 0.0208(5) Uani 1 1 d .
O5 O 0.6838(5) 0.7041(2) 0.9279(2) 0.0209(5) Uani 1 1 d .
O6 O 1.0104(5) 0.6813(2) 0.4026(2) 0.0186(5) Uani 1 1 d .

loop_
_atom_site_aniso_label
_atom_site_aniso_U_11
_atom_site_aniso_U_22
_atom_site_aniso_U_33
_atom_site_aniso_U_23
_atom_site_aniso_U_13
_atom_site_aniso_U_12
Br1 0.01854(16) 0.02570(18) 0.0397(2) 0.01748(14) -0.00657(13) -0.00009(12)
C1 0.0214(17) 0.0207(17) 0.0151(16) -0.0007(13) 0.0008(13) -0.0060(14)
C2 0.0202(17) 0.0289(19) 0.0144(16) 0.0005(14) -0.0031(13) -0.0097(14)
C3 0.0148(16) 0.0278(18) 0.0129(15) 0.0063(13) -0.0022(12) -0.0068(13)
C4 0.0173(17) 0.039(2) 0.0172(17) 0.0057(16) -0.0078(13) -0.0053(15)
C5 0.0148(16) 0.0205(18) 0.0145(16) 0.0050(14) 0.0010(13) -0.0036(13)
C6 0.0124(14) 0.0178(15) 0.0122(15) 0.0042(12) -0.0004(11) -0.0042(12)
C7 0.0137(15) 0.0210(16) 0.0144(16) 0.0030(13) -0.0002(12) -0.0018(12)
C8 0.0188(16) 0.0147(15) 0.0214(18) 0.0032(13) 0.0048(13) -0.0009(12)
C9 0.0261(19) 0.0222(18) 0.0243(19) -0.0007(15) -0.0025(15) 0.0078(15)
C10 0.0138(15) 0.0180(15) 0.0096(14) -0.0004(12) 0.0004(12) -0.0017(12)
C11 0.0113(14) 0.0180(16) 0.0124(15) 0.0033(12) -0.0010(12) -0.0017(12)
C12 0.0101(16) 0.0142(16) 0.0131(16) 0.0005(12) -0.0013(12) 0.0030(12)
C13 0.0111(14) 0.0160(15) 0.0120(15) 0.0033(12) -0.0002(11) -0.0010(11)
C14 0.0120(15) 0.0151(16) 0.0137(16) 0.0024(13) 0.0003(12) -0.0032(12)
C15 0.0146(15) 0.0155(15) 0.0133(15) 0.0010(12) 0.0003(12) 0.0018(12)
C16 0.028(2) 0.0216(18) 0.0237(19) 0.0087(14) -0.0067(15) -0.0112(15)
C17 0.041(2) 0.024(2) 0.0213(19) 0.0076(16) -0.0086(17) -0.0103(17)
C18 0.0156(15) 0.0158(15) 0.0146(15) 0.0020(12) 0.0003(12) -0.0005(12)
C19 0.0177(16) 0.0151(15) 0.0140(15) 0.0028(12) -0.0014(12) 0.0025(12)
C20 0.0156(15) 0.0193(16) 0.0139(15) 0.0031(12) -0.0041(12) 0.0028(12)
C21 0.0177(18) 0.0163(17) 0.0154(17) -0.0033(13) -0.0036(13) 0.0029(13)
C22 0.0132(15) 0.0179(15) 0.0132(15) 0.0010(12) 0.0000(12) -0.0022(12)
C23 0.0210(17) 0.0173(18) 0.0195(18) -0.0011(14) -0.0027(14) -0.0010(14)
C24 0.021(2) 0.0201(19) 0.0202(18) 0.0034(15) -0.0090(15) -0.0026(15)
C25 0.0151(16) 0.0190(16) 0.0238(18) 0.0111(14) -0.0018(13) -0.0015(13)
C26 0.0208(17) 0.0162(16) 0.0229(18) 0.0005(13) 0.0025(14) 0.0030(13)
C27 0.0218(19) 0.0174(17) 0.0138(17) 0.0007(14) -0.0005(15) 0.0002(14)
N1 0.0172(14) 0.0150(13) 0.0126(13) 0.0001(10) -0.0027(10) 0.0005(10)
O1 0.0333(15) 0.0163(12) 0.0261(14) -0.0058(10) -0.0030(11) 0.0017(10)
O2 0.0117(12) 0.0198(12) 0.0128(12) -0.0001(10) -0.0040(9) 0.0041(9)
O3 0.0115(12) 0.0242(14) 0.0189(13) -0.0013(11) -0.0038(10) 0.0003(11)
O4 0.0156(12) 0.0244(13) 0.0233(13) 0.0082(10) -0.0050(10) -0.0042(9)
O5 0.0237(13) 0.0204(12) 0.0208(12) 0.0111(10) -0.0096(10) -0.0082(10)
O6 0.0177(12) 0.0178(12) 0.0206(12) -0.0034(9) -0.0079(9) 0.0053(9)

loop_
_atom_type_symbol
_atom_type_description
_atom_type_scat_dispersion_real
_atom_type_scat_dispersion_imag
_atom_type_scat_source
C C 0.0033 0.0016 'International Tables Vol C Tables 4.2.6.8 and 6.1.1.4'
H H 0.0000 0.0000 'International Tables Vol C Tables 4.2.6.8 and 6.1.1.4'
N N 0.0061 0.0033 'International Tables Vol C Tables 4.2.6.8 and 6.1.1.4'
O O 0.0106 0.0060 'International Tables Vol C Tables 4.2.6.8 and 6.1.1.4'
Br Br -0.2901 2.4595 'International Tables Vol C Tables 4.2.6.8 and 6.1.1.4'

loop_
_geom_angle_atom_site_label_1
_geom_angle_atom_site_label_2
_geom_angle_atom_site_label_3
_geom_angle
C7 C1 C2 117.4(3)
C7 C1 H1 121.3
C2 C1 H1 121.3
C1 C2 C3 122.8(3)
C1 C2 H2 118.6
C3 C2 H2 118.6
C5 C3 C2 119.1(3)
C5 C3 C4 120.3(3)
C2 C3 C4 120.6(3)
C3 C4 H4A 109.5
C3 C4 H4B 109.5
H4A C4 H4B 109.5
C3 C4 H4C 109.5
H4A C4 H4C 109.5
H4B C4 H4C 109.5
C3 C5 C6 119.5(3)
C3 C5 H5 120.2
C6 C5 H5 120.2
C5 C6 C7 120.8(3)
C5 C6 C11 132.2(3)
C7 C6 C11 107.0(3)
C1 C7 C6 120.5(3)
C1 C7 N1 131.2(3)
C6 C7 N1 108.3(3)
O1 C8 N1 119.3(3)
O1 C8 C9 122.5(3)
N1 C8 C9 118.2(3)
C8 C9 H9A 109.5
C8 C9 H9B 109.5
H9A C9 H9B 109.5
C8 C9 H9C 109.5
H9A C9 H9C 109.5
H9B C9 H9C 109.5
C11 C10 O2 126.8(3)
C11 C10 N1 112.6(3)
O2 C10 N1 120.6(3)
C10 C11 C6 106.6(3)
C10 C11 C12 120.1(3)
C6 C11 C12 133.3(3)
C11 C12 C15 109.3(3)
C11 C12 C13 107.5(3)
C15 C12 C13 113.0(3)
C11 C12 H12 109.0
C15 C12 H12 109.0
C13 C12 H12 109.0
C14 C13 C18 111.5(3)
C14 C13 C12 113.3(3)
C18 C13 C12 114.0(3)
C14 C13 H13 105.7
C18 C13 H13 105.7
C12 C13 H13 105.7
O3 C14 O2 115.6(3)
O3 C14 C13 126.7(3)
O2 C14 C13 117.5(3)
O4 C15 O5 124.1(3)
O4 C15 C12 125.5(3)
O5 C15 C12 110.4(3)
O5 C16 C17 105.9(3)
O5 C16 H16A 110.5
C17 C16 H16A 110.5
O5 C16 H16B 110.5
C17 C16 H16B 110.5
H16A C16 H16B 108.7
C16 C17 H17A 109.5
C16 C17 H17B 109.5
H17A C17 H17B 109.5
C16 C17 H17C 109.5
H17A C17 H17C 109.5
H17B C17 H17C 109.5
C13 C18 C19 114.0(3)
C13 C18 H18A 108.8
C19 C18 H18A 108.8
C13 C18 H18B 108.8
C19 C18 H18B 108.8
H18A C18 H18B 107.6
C20 C19 C18 111.2(3)
C20 C19 H19A 109.4
C18 C19 H19A 109.4
C20 C19 H19B 109.4
C18 C19 H19B 109.4
H19A C19 H19B 108.0
O6 C20 C19 107.0(3)
O6 C20 H20A 110.3
C19 C20 H20A 110.3
O6 C20 H20B 110.3
C19 C20 H20B 110.3
H20A C20 H20B 108.6
O6 C21 C22 109.0(3)
O6 C21 H21A 109.9
C22 C21 H21A 109.9
O6 C21 H21B 109.9
C22 C21 H21B 109.9
H21A C21 H21B 108.3
C27 C22 C23 118.8(3)
C27 C22 C21 119.6(3)
C23 C22 C21 121.7(3)
C24 C23 C22 121.0(3)
C24 C23 H23 119.5
C22 C23 H23 119.5
C23 C24 C25 119.2(4)
C23 C24 H24 120.4
C25 C24 H24 120.4
C26 C25 C24 120.8(3)
C26 C25 Br1 119.3(3)
C24 C25 Br1 120.0(3)
C25 C26 C27 119.3(3)
C25 C26 H26 120.4
C27 C26 H26 120.4
C22 C27 C26 121.0(3)
C22 C27 H27 119.5
C26 C27 H27 119.5
C10 N1 C8 129.6(3)
C10 N1 C7 105.5(3)
C8 N1 C7 124.9(3)
C10 O2 C14 116.4(3)
C15 O5 C16 116.3(3)
C21 O6 C20 114.1(3)

loop_
_geom_bond_atom_site_label_1
_geom_bond_atom_site_label_2
_geom_bond_distance
Br1 C25 1.897(3)
C1 C7 1.392(5)
C1 C2 1.395(5)
C1 H1 0.9500
C2 C3 1.400(5)
C2 H2 0.9500
C3 C5 1.387(5)
C3 C4 1.521(5)
C4 H4A 0.9800
C4 H4B 0.9800
C4 H4C 0.9800
C5 C6 1.387(5)
C5 H5 0.9500
C6 C7 1.413(5)
C6 C11 1.441(5)
C7 N1 1.419(4)
C8 O1 1.202(4)
C8 N1 1.417(4)
C8 C9 1.495(5)
C9 H9A 0.9800
C9 H9B 0.9800
C9 H9C 0.9800
C10 C11 1.345(5)
C10 O2 1.372(4)
C10 N1 1.396(4)
C11 C12 1.498(5)
C12 C15 1.513(5)
C12 C13 1.539(5)
C12 H12 1.0000
C13 C14 1.508(4)
C13 C18 1.527(4)
C13 H13 1.0000
C14 O3 1.187(5)
C14 O2 1.405(4)
C15 O4 1.204(4)
C15 O5 1.338(4)
C16 O5 1.451(4)
C16 C17 1.513(6)
C16 H16A 0.9900
C16 H16B 0.9900
C17 H17A 0.9800
C17 H17B 0.9800
C17 H17C 0.9800
C18 C19 1.528(4)
C18 H18A 0.9900
C18 H18B 0.9900
C19 C20 1.509(5)
C19 H19A 0.9900
C19 H19B 0.9900
C20 O6 1.430(4)
C20 H20A 0.9900
C20 H20B 0.9900
C21 O6 1.405(4)
C21 C22 1.503(5)
C21 H21A 0.9900
C21 H21B 0.9900
C22 C27 1.386(5)
C22 C23 1.390(5)
C23 C24 1.385(6)
C23 H23 0.9500
C24 C25 1.387(5)
C24 H24 0.9500
C25 C26 1.383(5)
C26 C27 1.388(5)
C26 H26 0.9500
C27 H27 0.9500

loop_
_cod_related_entry_id
_cod_related_entry_code
_cod_related_entry_database
1 30651919 ChemSpider
